data_1515652
loop_
_publ_author_name
'Schwendemann, Sina'
'Fr\"ohlich, Roland'
'Kehr, Gerald'
'Erker, Gerhard'

_publ_section_title
;
 Intramolecular frustrated N/B lewis pairs by enamine hydroboration
;
_journal_issue 9
_journal_name_full 'Chemical Science'
_journal_page_first 1842
_journal_paper_doi 10.1039/c1sc00124h
_journal_volume 2
_journal_year 2011
_chemical_formula_sum 'C27 H22 B F10 N'
_chemical_formula_weight 561.27
_chemical_name_systematic
;
?
;
_space_group_IT_number 2
_symmetry_cell_setting triclinic
_symmetry_space_group_name_Hall '-P 1'
_symmetry_space_group_name_H-M 'P -1'
_atom_sites_solution_hydrogens geom
_atom_sites_solution_primary direct
_atom_sites_solution_secondary difmap
_audit_creation_method SHELXL-97
_cell_angle_alpha 68.696(1)
_cell_angle_beta 78.909(1)
_cell_angle_gamma 81.699(1)
_cell_formula_units_Z 2
_cell_length_a 9.1677(1)
_cell_length_b 11.1135(2)
_cell_length_c 13.3821(2)
_cell_measurement_reflns_used 3804
_cell_measurement_temperature 223(2)
_cell_measurement_theta_max 68.25
_cell_measurement_theta_min 0.88
_cell_volume 1242.40(3)
_computing_cell_refinement 'Collect (Nonius B.V., 1998)'
_computing_data_collection 'Collect (Nonius B.V., 1998)'
_computing_data_reduction 'Denzo-SMN (Otwinowski & Minor, 1997)'
_computing_molecular_graphics 'XP (BrukerAXS, 2000)'
_computing_publication_material 'SHELXL-97 (Sheldrick, 1997)'
_computing_structure_refinement 'SHELXL-97 (Sheldrick, 1997)'
_computing_structure_solution 'SHELXS-97 (Sheldrick, 1990)'
_diffrn_ambient_temperature 223(2)
_diffrn_measured_fraction_theta_full 0.966
_diffrn_measured_fraction_theta_max 0.966
_diffrn_measurement_device_type 'Nonius KappaCCD APEXII'
_diffrn_measurement_method '\w and \f scans'
_diffrn_radiation_monochromator graphite
_diffrn_radiation_source 'fine-focus sealed tube'
_diffrn_radiation_type CuK\a
_diffrn_radiation_wavelength 1.54178
_diffrn_reflns_av_R_equivalents 0.036
_diffrn_reflns_av_sigmaI/netI 0.0233
_diffrn_reflns_limit_h_max 10
_diffrn_reflns_limit_h_min -9
_diffrn_reflns_limit_k_max 13
_diffrn_reflns_limit_k_min -12
_diffrn_reflns_limit_l_max 15
_diffrn_reflns_limit_l_min -15
_diffrn_reflns_number 15451
_diffrn_reflns_theta_full 66.81
_diffrn_reflns_theta_max 66.81
_diffrn_reflns_theta_min 4.28
_exptl_absorpt_coefficient_mu 1.229
_exptl_absorpt_correction_T_max 0.7911
_exptl_absorpt_correction_T_min 0.6729
_exptl_absorpt_correction_type multi-scan
_exptl_absorpt_process_details 'Denzo (otwinowski, Borek, Majewski & Minor, 2003)'
_exptl_crystal_colour colourless
_exptl_crystal_density_diffrn 1.500
_exptl_crystal_density_method 'not measured'
_exptl_crystal_description block
_exptl_crystal_F_000 572
_exptl_crystal_size_max 0.35
_exptl_crystal_size_mid 0.25
_exptl_crystal_size_min 0.20
_refine_diff_density_max 0.242
_refine_diff_density_min -0.191
_refine_diff_density_rms 0.038
_refine_ls_extinction_method none
_refine_ls_goodness_of_fit_ref 1.058
_refine_ls_hydrogen_treatment constr
_refine_ls_matrix_type full
_refine_ls_number_parameters 354
_refine_ls_number_reflns 4251
_refine_ls_number_restraints 0
_refine_ls_restrained_S_all 1.058
_refine_ls_R_factor_all 0.0466
_refine_ls_R_factor_gt 0.0450
_refine_ls_shift/su_max 0.000
_refine_ls_shift/su_mean 0.000
_refine_ls_structure_factor_coef Fsqd
_refine_ls_weighting_details 'calc w=1/[\s^2^(Fo^2^)+(0.0520P)^2^+0.6644P] where P=(Fo^2^+2Fc^2^)/3'
_refine_ls_weighting_scheme calc
_refine_ls_wR_factor_gt 0.1171
_refine_ls_wR_factor_ref 0.1184
_reflns_number_gt 4053
_reflns_number_total 4251
_reflns_threshold_expression >2sigma(I)
_cod_data_source_file c1sc00124h.txt
_cod_data_source_block erk4995
_cod_original_sg_symbol_H-M P-1
_cod_database_code 1515652

loop_
_symmetry_equiv_pos_as_xyz
'x, y, z'
'-x, -y, -z'

loop_
_atom_site_label
_atom_site_type_symbol
_atom_site_fract_x
_atom_site_fract_y
_atom_site_fract_z
_atom_site_U_iso_or_equiv
_atom_site_adp_type
_atom_site_occupancy
_atom_site_symmetry_multiplicity
_atom_site_calc_flag
_atom_site_refinement_flags
N N 0.07560(15) 0.70993(14) 0.23651(12) 0.0339(3) Uani 1 1 d .
B B 0.1821(2) 0.82893(18) 0.23023(16) 0.0341(4) Uani 1 1 d .
C1 C 0.1806(2) 0.69656(18) 0.13359(15) 0.0379(4) Uani 1 1 d .
H1 H 0.1183 0.7159 0.0760 0.046 Uiso 1 1 calc R
C2 C 0.26392(19) 0.82009(17) 0.10902(15) 0.0373(4) Uani 1 1 d .
C3 C 0.4352(2) 0.7966(2) 0.09004(18) 0.0482(5) Uani 1 1 d .
H3A H 0.4655 0.7612 0.0321 0.072 Uiso 1 1 calc R
H3B H 0.4686 0.7359 0.1561 0.072 Uiso 1 1 calc R
H3C H 0.4793 0.8780 0.0700 0.072 Uiso 1 1 calc R
C4 C 0.2246(2) 0.9199(2) 0.00085(16) 0.0481(5) Uani 1 1 d .
H4A H 0.2754 0.9975 -0.0168 0.072 Uiso 1 1 calc R
H4B H 0.1177 0.9418 0.0076 0.072 Uiso 1 1 calc R
H4C H 0.2559 0.8833 -0.0563 0.072 Uiso 1 1 calc R
C11 C 0.0435(2) 0.58621(17) 0.33031(15) 0.0399(4) Uani 1 1 d .
H11A H -0.0106 0.6081 0.3929 0.048 Uiso 1 1 calc R
H11B H 0.1383 0.5386 0.3502 0.048 Uiso 1 1 calc R
C12 C -0.0477(2) 0.49816(19) 0.30649(17) 0.0465(5) Uani 1 1 d .
H12A H 0.0103 0.4687 0.2489 0.056 Uiso 1 1 calc R
H12B H -0.0670 0.4216 0.3716 0.056 Uiso 1 1 calc R
C13 C -0.1954(2) 0.5660(2) 0.27169(19) 0.0524(5) Uani 1 1 d .
H13A H -0.2594 0.5867 0.3319 0.063 Uiso 1 1 calc R
H13B H -0.2469 0.5091 0.2511 0.063 Uiso 1 1 calc R
C14 C -0.1646(2) 0.6899(2) 0.17550(18) 0.0478(5) Uani 1 1 d .
H14A H -0.2592 0.7379 0.1556 0.057 Uiso 1 1 calc R
H14B H -0.1098 0.6680 0.1131 0.057 Uiso 1 1 calc R
C15 C -0.07360(19) 0.77457(18) 0.20338(16) 0.0391(4) Uani 1 1 d .
H15A H -0.0561 0.8536 0.1402 0.047 Uiso 1 1 calc R
H15B H -0.1323 0.8004 0.2628 0.047 Uiso 1 1 calc R
C21 C 0.2667(2) 0.56702(18) 0.14456(15) 0.0381(4) Uani 1 1 d .
C22 C 0.3668(2) 0.5061(2) 0.21889(17) 0.0469(5) Uani 1 1 d .
H22 H 0.3832 0.5465 0.2660 0.056 Uiso 1 1 calc R
C23 C 0.4420(3) 0.3865(2) 0.22366(19) 0.0585(6) Uani 1 1 d .
H23 H 0.5082 0.3465 0.2741 0.070 Uiso 1 1 calc R
C24 C 0.4196(3) 0.3261(2) 0.1544(2) 0.0651(6) Uani 1 1 d .
H24 H 0.4701 0.2452 0.1580 0.078 Uiso 1 1 calc R
C25 C 0.3231(3) 0.3850(2) 0.0804(2) 0.0639(6) Uani 1 1 d .
H25 H 0.3076 0.3443 0.0333 0.077 Uiso 1 1 calc R
C26 C 0.2484(2) 0.5046(2) 0.07517(18) 0.0516(5) Uani 1 1 d .
H26 H 0.1839 0.5443 0.0234 0.062 Uiso 1 1 calc R
C31 C 0.06991(19) 0.94974(17) 0.25585(15) 0.0367(4) Uani 1 1 d .
C32 C 0.0494(2) 1.07773(18) 0.18774(17) 0.0441(4) Uani 1 1 d .
F32 F 0.12219(16) 1.11834(11) 0.08469(10) 0.0587(3) Uani 1 1 d .
C33 C -0.0442(2) 1.17279(19) 0.2179(2) 0.0520(5) Uani 1 1 d .
F33 F -0.05997(18) 1.29413(12) 0.14604(13) 0.0750(4) Uani 1 1 d .
C34 C -0.1224(2) 1.1428(2) 0.3212(2) 0.0523(5) Uani 1 1 d .
F34 F -0.21633(16) 1.23360(14) 0.35146(14) 0.0742(4) Uani 1 1 d .
C35 C -0.1051(2) 1.0186(2) 0.39393(17) 0.0466(5) Uani 1 1 d .
F35 F -0.17830(14) 0.98807(14) 0.49621(11) 0.0625(4) Uani 1 1 d .
C36 C -0.0104(2) 0.92679(18) 0.36001(16) 0.0396(4) Uani 1 1 d .
F36 F 0.00265(13) 0.80646(11) 0.43549(9) 0.0485(3) Uani 1 1 d .
C41 C 0.30776(19) 0.80027(17) 0.31186(14) 0.0358(4) Uani 1 1 d .
C42 C 0.4028(2) 0.89999(19) 0.27955(16) 0.0439(4) Uani 1 1 d .
F42 F 0.38362(14) 1.00551(11) 0.19067(10) 0.0558(3) Uani 1 1 d .
C43 C 0.5172(2) 0.9002(2) 0.33285(19) 0.0529(5) Uani 1 1 d .
F43 F 0.60506(17) 0.99953(15) 0.29496(13) 0.0796(5) Uani 1 1 d .
C44 C 0.5427(2) 0.7971(2) 0.42512(18) 0.0520(5) Uani 1 1 d .
F44 F 0.65507(16) 0.79352(16) 0.47788(13) 0.0785(5) Uani 1 1 d .
C45 C 0.4511(2) 0.69737(19) 0.46274(15) 0.0426(4) Uani 1 1 d .
F45 F 0.47165(14) 0.59699(12) 0.55383(9) 0.0565(3) Uani 1 1 d .
C46 C 0.33706(19) 0.70124(17) 0.40658(15) 0.0367(4) Uani 1 1 d .
F46 F 0.25308(12) 0.59894(11) 0.45235(9) 0.0471(3) Uani 1 1 d .

loop_
_atom_site_aniso_label
_atom_site_aniso_U_11
_atom_site_aniso_U_22
_atom_site_aniso_U_33
_atom_site_aniso_U_23
_atom_site_aniso_U_13
_atom_site_aniso_U_12
N 0.0294(7) 0.0327(7) 0.0386(8) -0.0107(6) -0.0058(6) -0.0027(6)
B 0.0312(10) 0.0291(9) 0.0397(10) -0.0077(8) -0.0078(8) -0.0032(8)
C1 0.0351(9) 0.0415(10) 0.0366(9) -0.0131(8) -0.0065(7) -0.0011(7)
C2 0.0318(9) 0.0367(9) 0.0412(10) -0.0114(8) -0.0042(7) -0.0031(7)
C3 0.0345(10) 0.0524(12) 0.0540(12) -0.0176(9) 0.0013(8) -0.0048(8)
C4 0.0489(11) 0.0503(11) 0.0398(10) -0.0097(9) -0.0035(8) -0.0072(9)
C11 0.0403(10) 0.0350(9) 0.0406(10) -0.0084(8) -0.0042(8) -0.0062(7)
C12 0.0497(11) 0.0378(10) 0.0500(11) -0.0123(8) -0.0014(9) -0.0132(8)
C13 0.0425(11) 0.0530(12) 0.0645(13) -0.0203(10) -0.0043(9) -0.0173(9)
C14 0.0353(10) 0.0522(12) 0.0589(12) -0.0186(10) -0.0119(9) -0.0079(8)
C15 0.0305(9) 0.0384(9) 0.0468(10) -0.0116(8) -0.0089(8) -0.0022(7)
C21 0.0360(9) 0.0386(9) 0.0398(9) -0.0152(8) -0.0031(7) -0.0023(7)
C22 0.0497(11) 0.0468(11) 0.0468(11) -0.0205(9) -0.0119(9) 0.0054(9)
C23 0.0642(14) 0.0526(12) 0.0574(13) -0.0205(10) -0.0177(11) 0.0149(11)
C24 0.0766(16) 0.0499(13) 0.0726(15) -0.0314(12) -0.0133(13) 0.0133(12)
C25 0.0672(15) 0.0621(14) 0.0775(16) -0.0446(13) -0.0151(12) 0.0075(12)
C26 0.0505(12) 0.0592(13) 0.0524(12) -0.0275(10) -0.0124(9) 0.0011(10)
C31 0.0334(9) 0.0353(9) 0.0449(10) -0.0147(8) -0.0127(7) -0.0025(7)
C32 0.0469(11) 0.0371(10) 0.0512(11) -0.0142(8) -0.0171(9) -0.0025(8)
F32 0.0781(9) 0.0399(6) 0.0497(7) -0.0062(5) -0.0115(6) -0.0013(6)
C33 0.0553(12) 0.0356(10) 0.0695(14) -0.0182(10) -0.0257(11) 0.0038(9)
F33 0.0953(11) 0.0357(7) 0.0912(11) -0.0161(7) -0.0333(9) 0.0135(7)
C34 0.0436(11) 0.0462(11) 0.0817(16) -0.0381(11) -0.0202(11) 0.0079(9)
F34 0.0647(8) 0.0611(8) 0.1113(12) -0.0539(9) -0.0149(8) 0.0159(7)
C35 0.0363(10) 0.0573(12) 0.0576(12) -0.0326(10) -0.0081(9) -0.0038(9)
F35 0.0536(7) 0.0782(9) 0.0668(8) -0.0431(7) 0.0017(6) -0.0063(6)
C36 0.0361(9) 0.0371(9) 0.0497(10) -0.0170(8) -0.0128(8) -0.0024(7)
F36 0.0488(6) 0.0460(6) 0.0458(6) -0.0124(5) -0.0033(5) -0.0028(5)
C41 0.0312(9) 0.0363(9) 0.0396(9) -0.0132(7) -0.0060(7) -0.0009(7)
C42 0.0403(10) 0.0432(10) 0.0462(11) -0.0101(8) -0.0104(8) -0.0063(8)
F42 0.0561(7) 0.0436(6) 0.0615(7) -0.0005(5) -0.0203(6) -0.0162(5)
C43 0.0436(11) 0.0559(12) 0.0608(13) -0.0148(10) -0.0122(10) -0.0177(9)
F43 0.0723(9) 0.0781(10) 0.0882(11) -0.0058(8) -0.0314(8) -0.0406(8)
C44 0.0394(11) 0.0673(14) 0.0541(12) -0.0207(11) -0.0171(9) -0.0068(10)
F44 0.0625(9) 0.0975(11) 0.0797(10) -0.0152(8) -0.0392(8) -0.0231(8)
C45 0.0395(10) 0.0485(11) 0.0387(10) -0.0132(8) -0.0115(8) 0.0021(8)
F45 0.0595(7) 0.0618(8) 0.0453(6) -0.0084(6) -0.0239(6) -0.0013(6)
C46 0.0321(9) 0.0393(9) 0.0385(9) -0.0141(8) -0.0037(7) -0.0032(7)
F46 0.0491(6) 0.0449(6) 0.0425(6) -0.0044(5) -0.0120(5) -0.0112(5)

loop_
_atom_type_symbol
_atom_type_description
_atom_type_scat_dispersion_real
_atom_type_scat_dispersion_imag
_atom_type_scat_source
C C 0.0181 0.0091 'International Tables Vol C Tables 4.2.6.8 and 6.1.1.4'
H H 0.0000 0.0000 'International Tables Vol C Tables 4.2.6.8 and 6.1.1.4'
B B 0.0090 0.0039 'International Tables Vol C Tables 4.2.6.8 and 6.1.1.4'
N N 0.0311 0.0180 'International Tables Vol C Tables 4.2.6.8 and 6.1.1.4'
F F 0.0727 0.0534 'International Tables Vol C Tables 4.2.6.8 and 6.1.1.4'

loop_
_geom_angle_atom_site_label_1
_geom_angle_atom_site_label_2
_geom_angle_atom_site_label_3
_geom_angle
C11 N C15 106.68(13)
C11 N C1 116.79(13)
C15 N C1 108.16(13)
C11 N B 127.34(13)
C15 N B 107.92(12)
C1 N B 88.07(12)
C41 B C31 102.85(14)
C41 B C2 110.60(14)
C31 B C2 128.17(15)
C41 B N 121.87(14)
C31 B N 109.10(13)
C2 B N 85.54(12)
C21 C1 N 117.37(14)
C21 C1 C2 120.68(15)
N C1 C2 95.30(13)
C21 C1 H1 107.5
N C1 H1 107.5
C2 C1 H1 107.5
C4 C2 C3 104.83(15)
C4 C2 C1 107.61(15)
C3 C2 C1 113.81(15)
C4 C2 B 122.57(15)
C3 C2 B 117.60(15)
C1 C2 B 89.44(13)
C2 C3 H3A 109.5
C2 C3 H3B 109.5
H3A C3 H3B 109.5
C2 C3 H3C 109.5
H3A C3 H3C 109.5
H3B C3 H3C 109.5
C2 C4 H4A 109.5
C2 C4 H4B 109.5
H4A C4 H4B 109.5
C2 C4 H4C 109.5
H4A C4 H4C 109.5
H4B C4 H4C 109.5
N C11 C12 113.83(15)
N C11 H11A 108.8
C12 C11 H11A 108.8
N C11 H11B 108.8
C12 C11 H11B 108.8
H11A C11 H11B 107.7
C13 C12 C11 112.29(17)
C13 C12 H12A 109.1
C11 C12 H12A 109.1
C13 C12 H12B 109.1
C11 C12 H12B 109.1
H12A C12 H12B 107.9
C12 C13 C14 108.68(16)
C12 C13 H13A 110.0
C14 C13 H13A 110.0
C12 C13 H13B 110.0
C14 C13 H13B 110.0
H13A C13 H13B 108.3
C13 C14 C15 110.58(17)
C13 C14 H14A 109.5
C15 C14 H14A 109.5
C13 C14 H14B 109.5
C15 C14 H14B 109.5
H14A C14 H14B 108.1
N C15 C14 114.35(15)
N C15 H15A 108.7
C14 C15 H15A 108.7
N C15 H15B 108.7
C14 C15 H15B 108.7
H15A C15 H15B 107.6
C26 C21 C22 117.51(18)
C26 C21 C1 118.08(17)
C22 C21 C1 124.40(17)
C23 C22 C21 120.76(19)
C23 C22 H22 119.6
C21 C22 H22 119.6
C24 C23 C22 120.2(2)
C24 C23 H23 119.9
C22 C23 H23 119.9
C25 C24 C23 119.7(2)
C25 C24 H24 120.1
C23 C24 H24 120.1
C24 C25 C26 120.2(2)
C24 C25 H25 119.9
C26 C25 H25 119.9
C25 C26 C21 121.6(2)
C25 C26 H26 119.2
C21 C26 H26 119.2
C32 C31 C36 112.88(17)
C32 C31 B 128.49(17)
C36 C31 B 118.52(15)
F32 C32 C33 114.86(17)
F32 C32 C31 120.97(17)
C33 C32 C31 124.2(2)
F33 C33 C34 119.74(19)
F33 C33 C32 120.4(2)
C34 C33 C32 119.89(19)
F34 C34 C33 120.7(2)
F34 C34 C35 120.1(2)
C33 C34 C35 119.18(19)
F35 C35 C34 120.08(18)
F35 C35 C36 121.05(19)
C34 C35 C36 118.9(2)
F36 C36 C35 116.10(18)
F36 C36 C31 118.93(16)
C35 C36 C31 124.98(18)
C46 C41 C42 112.92(16)
C46 C41 B 134.24(16)
C42 C41 B 112.82(15)
F42 C42 C43 115.89(17)
F42 C42 C41 119.50(16)
C43 C42 C41 124.60(19)
F43 C43 C44 119.89(18)
F43 C43 C42 120.6(2)
C44 C43 C42 119.46(19)
F44 C44 C45 120.28(19)
F44 C44 C43 120.82(19)
C45 C44 C43 118.90(18)
F45 C45 C44 120.02(17)
F45 C45 C46 120.29(17)
C44 C45 C46 119.69(18)
F46 C46 C41 121.35(16)
F46 C46 C45 114.27(16)
C41 C46 C45 124.38(17)

loop_
_geom_bond_atom_site_label_1
_geom_bond_atom_site_label_2
_geom_bond_distance
N C11 1.508(2)
N C15 1.517(2)
N C1 1.563(2)
N B 1.723(2)
B C41 1.657(3)
B C31 1.667(3)
B C2 1.682(3)
C1 C21 1.510(3)
C1 C2 1.567(3)
C1 H1 0.9900
C2 C4 1.541(3)
C2 C3 1.541(3)
C3 H3A 0.9700
C3 H3B 0.9700
C3 H3C 0.9700
C4 H4A 0.9700
C4 H4B 0.9700
C4 H4C 0.9700
C11 C12 1.524(3)
C11 H11A 0.9800
C11 H11B 0.9800
C12 C13 1.520(3)
C12 H12A 0.9800
C12 H12B 0.9800
C13 C14 1.522(3)
C13 H13A 0.9800
C13 H13B 0.9800
C14 C15 1.524(3)
C14 H14A 0.9800
C14 H14B 0.9800
C15 H15A 0.9800
C15 H15B 0.9800
C21 C26 1.391(3)
C21 C22 1.404(3)
C22 C23 1.392(3)
C22 H22 0.9400
C23 C24 1.384(3)
C23 H23 0.9400
C24 C25 1.375(4)
C24 H24 0.9400
C25 C26 1.388(3)
C25 H25 0.9400
C26 H26 0.9400
C31 C32 1.391(3)
C31 C36 1.397(3)
C32 F32 1.353(2)
C32 C33 1.389(3)
C33 F33 1.349(2)
C33 C34 1.374(3)
C34 F34 1.354(2)
C34 C35 1.378(3)
C35 F35 1.347(2)
C35 C36 1.389(3)
C36 F36 1.357(2)
C41 C46 1.386(3)
C41 C42 1.400(3)
C42 F42 1.352(2)
C42 C43 1.378(3)
C43 F43 1.348(2)
C43 C44 1.378(3)
C44 F44 1.345(2)
C44 C45 1.373(3)
C45 F45 1.344(2)
C45 C46 1.388(3)
C46 F46 1.351(2)

loop_
_geom_torsion_atom_site_label_1
_geom_torsion_atom_site_label_2
_geom_torsion_atom_site_label_3
_geom_torsion_atom_site_label_4
_geom_torsion
C11 N B C41 20.6(2)
C15 N B C41 149.30(16)
C1 N B C41 -102.23(17)
C11 N B C31 -98.94(18)
C15 N B C31 29.81(18)
C1 N B C31 138.28(14)
C11 N B C2 132.09(16)
C15 N B C2 -99.17(14)
C1 N B C2 9.30(12)
C11 N C1 C21 -12.8(2)
C15 N C1 C21 -133.08(16)
B N C1 C21 118.68(16)
C11 N C1 C2 -141.52(14)
C15 N C1 C2 98.22(14)
B N C1 C2 -10.01(13)
C21 C1 C2 C4 119.79(18)
N C1 C2 C4 -113.92(15)
C21 C1 C2 C3 4.1(2)
N C1 C2 C3 130.39(16)
C21 C1 C2 B -116.04(17)
N C1 C2 B 10.25(13)
C41 B C2 C4 -136.19(17)
C31 B C2 C4 -9.5(3)
N B C2 C4 101.37(17)
C41 B C2 C3 -3.6(2)
C31 B C2 C3 123.08(19)
N B C2 C3 -126.05(16)
C41 B C2 C1 113.16(15)
C31 B C2 C1 -120.15(18)
N B C2 C1 -9.28(12)
C15 N C11 C12 54.19(19)
C1 N C11 C12 -66.9(2)
B N C11 C12 -176.59(15)
N C11 C12 C13 -56.9(2)
C11 C12 C13 C14 54.8(2)
C12 C13 C14 C15 -55.1(2)
C11 N C15 C14 -55.8(2)
C1 N C15 C14 70.55(18)
B N C15 C14 164.49(15)
C13 C14 C15 N 58.7(2)
N C1 C21 C26 122.98(19)
C2 C1 C21 C26 -121.7(2)
N C1 C21 C22 -58.4(2)
C2 C1 C21 C22 57.0(3)
C26 C21 C22 C23 -1.2(3)
C1 C21 C22 C23 -179.91(19)
C21 C22 C23 C24 0.4(4)
C22 C23 C24 C25 0.3(4)
C23 C24 C25 C26 0.0(4)
C24 C25 C26 C21 -0.9(4)
C22 C21 C26 C25 1.5(3)
C1 C21 C26 C25 -179.7(2)
C41 B C31 C32 112.46(19)
C2 B C31 C32 -17.2(3)
N B C31 C32 -116.85(19)
C41 B C31 C36 -63.51(19)
C2 B C31 C36 166.83(17)
N B C31 C36 67.18(19)
C36 C31 C32 F32 178.03(16)
B C31 C32 F32 1.9(3)
C36 C31 C32 C33 -1.9(3)
B C31 C32 C33 -178.04(18)
F32 C32 C33 F33 1.4(3)
C31 C32 C33 F33 -178.65(18)
F32 C32 C33 C34 -179.22(18)
C31 C32 C33 C34 0.7(3)
F33 C33 C34 F34 0.6(3)
C32 C33 C34 F34 -178.76(18)
F33 C33 C34 C35 -179.83(18)
C32 C33 C34 C35 0.8(3)
F34 C34 C35 F35 -1.8(3)
C33 C34 C35 F35 178.60(18)
F34 C34 C35 C36 178.64(17)
C33 C34 C35 C36 -0.9(3)
F35 C35 C36 F36 0.1(3)
C34 C35 C36 F36 179.65(16)
F35 C35 C36 C31 -179.96(17)
C34 C35 C36 C31 -0.4(3)
C32 C31 C36 F36 -178.32(15)
B C31 C36 F36 -1.7(2)
C32 C31 C36 C35 1.8(3)
B C31 C36 C35 178.33(17)
C31 B C41 C46 107.9(2)
C2 B C41 C46 -112.4(2)
N B C41 C46 -14.5(3)
C31 B C41 C42 -69.95(18)
C2 B C41 C42 69.76(19)
N B C41 C42 167.57(16)
C46 C41 C42 F42 -177.51(17)
B C41 C42 F42 0.8(3)
C46 C41 C42 C43 1.9(3)
B C41 C42 C43 -179.7(2)
F42 C42 C43 F43 -1.6(3)
C41 C42 C43 F43 178.9(2)
F42 C42 C43 C44 179.0(2)
C41 C42 C43 C44 -0.4(4)
F43 C43 C44 F44 -0.4(4)
C42 C43 C44 F44 178.9(2)
F43 C43 C44 C45 179.5(2)
C42 C43 C44 C45 -1.2(3)
F44 C44 C45 F45 1.4(3)
C43 C44 C45 F45 -178.60(19)
F44 C44 C45 C46 -178.97(19)
C43 C44 C45 C46 1.1(3)
C42 C41 C46 F46 177.55(16)
B C41 C46 F46 -0.3(3)
C42 C41 C46 C45 -2.0(3)
B C41 C46 C45 -179.90(18)
F45 C45 C46 F46 0.7(3)
C44 C45 C46 F46 -178.98(18)
F45 C45 C46 C41 -179.71(17)
C44 C45 C46 C41 0.6(3)
